data_7109571
loop_
_publ_author_name
'Jianjun Wu'
'Jonathan H. Barnard'
'Yi Zhang'
'Dinesh Talwar'
'Craig M. Robertson'
'Jianliang Xiao'

_publ_section_title
;
 Robust cyclometallated Ir(III) catalysts for the homogeneous
 hydrogenation of N-heterocycles under mild conditions
;
_journal_name_full Chem.Commun.
_journal_page_first 7052
_journal_paper_doi 10.1039/c3cc44567d
_journal_volume 49
_journal_year 2013
_chemical_formula_moiety 'C26 H29 Cl Ir N O3'
_chemical_formula_sum 'C26 H29 Cl Ir N O3'
_chemical_formula_weight 631.15
_chemical_name_systematic
;
?
;
_space_group_crystal_system monoclinic
_space_group_IT_number 14
_space_group_name_Hall '-P 2ybc'
_space_group_name_H-M_alt 'P 1 21/c 1'
_symmetry_space_group_name_Hall '-P 2ybc'
_symmetry_space_group_name_H-M 'P 1 21/c 1'
_atom_sites_solution_hydrogens geom
_atom_sites_solution_primary direct
_atom_sites_solution_secondary difmap
_audit_creation_date 2013-04-12
_audit_creation_method
;
Olex2 1.1
(compiled 2011.11.01 svn.r2039, GUI svn.r3906)
;
_cell_angle_alpha 90.00
_cell_angle_beta 100.426(2)
_cell_angle_gamma 90.00
_cell_formula_units_Z 4
_cell_length_a 7.4023(9)
_cell_length_b 15.5707(19)
_cell_length_c 20.203(3)
_cell_measurement_reflns_used 9943
_cell_measurement_temperature 296(2)
_cell_measurement_theta_max 26.38
_cell_measurement_theta_min 2.43
_cell_volume 2290.1(5)
_computing_data_reduction 'SAINT v7.68A (Bruker, 2009)'
_computing_molecular_graphics
;
O. V. Dolomanov, L. J. Bourhis, R. J. Gildea, J. A. K. Howard and H. Puschmann,
OLEX2: a complete structure solution, refinement and analysis program.
J. Appl. Cryst. (2009). 42, 339-341.
;
_computing_publication_material
;
O. V. Dolomanov, L. J. Bourhis, R. J. Gildea, J. A. K. Howard and H. Puschmann,
OLEX2: a complete structure solution, refinement and analysis program.
J. Appl. Cryst. (2009). 42, 339-341.
;
_computing_structure_refinement
;
olex2.refine (L.J. Bourhis, O.V. Dolomanov, R.J. Gildea, J.A.K. Howard,
H. Puschmann, in preparation, 2011)
;
_computing_structure_solution 'SHELXS-97 (Sheldrick, 2008)'
_diffrn_ambient_temperature 569.3
_diffrn_measured_fraction_theta_full 0.996
_diffrn_measured_fraction_theta_max 0.996
_diffrn_measurement_device_type 'Bruker APEX-II CCD'
_diffrn_measurement_method '\f and \w scans'
_diffrn_radiation_monochromator graphite
_diffrn_radiation_type MoK\a
_diffrn_radiation_wavelength 0.71073
_diffrn_reflns_av_R_equivalents 0.0254
_diffrn_reflns_av_unetI/netI 0.0211
_diffrn_reflns_limit_h_max 9
_diffrn_reflns_limit_h_min -9
_diffrn_reflns_limit_k_max 19
_diffrn_reflns_limit_k_min -19
_diffrn_reflns_limit_l_max 24
_diffrn_reflns_limit_l_min -25
_diffrn_reflns_number 19921
_diffrn_reflns_theta_full 26.46
_diffrn_reflns_theta_max 26.46
_diffrn_reflns_theta_min 1.66
_diffrn_source 'fine-focus sealed tube'
_diffrn_standards_number 0
_exptl_absorpt_coefficient_mu 5.975
_exptl_absorpt_correction_T_max 0.7454
_exptl_absorpt_correction_T_min 0.4780
_exptl_absorpt_correction_type empirical
_exptl_absorpt_process_details sadabs
_exptl_crystal_colour orange
_exptl_crystal_density_diffrn 1.831
_exptl_crystal_density_method 'not measured'
_exptl_crystal_description block
_exptl_crystal_F_000 1240
_exptl_crystal_size_max .22
_exptl_crystal_size_mid .2
_exptl_crystal_size_min .15
_refine_diff_density_max 3.471
_refine_diff_density_min -3.492
_refine_diff_density_rms 0.237
_refine_ls_extinction_coef 0.00099(12)
_refine_ls_extinction_expression Fc^*^=kFc[1+0.001xFc^2^\l^3^/sin(2\q)]^-1/4^
_refine_ls_extinction_method SHELXL
_refine_ls_goodness_of_fit_ref 1.494
_refine_ls_hydrogen_treatment constr
_refine_ls_matrix_type full
_refine_ls_number_parameters 298
_refine_ls_number_reflns 4719
_refine_ls_number_restraints 0
_refine_ls_restrained_S_all 1.494
_refine_ls_R_factor_all 0.0570
_refine_ls_R_factor_gt 0.0565
_refine_ls_shift/su_max 0.002
_refine_ls_shift/su_mean 0.000
_refine_ls_structure_factor_coef Fsqd
_refine_ls_weighting_details 'calc w=1/[\s^2^(Fo^2^)+(0.0000P)^2^+60.3652P] where P=(Fo^2^+2Fc^2^)/3'
_refine_ls_weighting_scheme calc
_refine_ls_wR_factor_gt 0.1378
_refine_ls_wR_factor_ref 0.1380
_reflns_number_gt 4642
_reflns_number_total 4719
_reflns_threshold_expression >2sigma(I)
_cod_data_source_file c3cc44567d.txt
_cod_data_source_block frm_0m_1f
_cod_original_cell_volume 2290.2(5)
_cod_database_code 7109571
_olex2_refinement_description
;
1. Fixed Uiso
At 1.2 times of:
All C(H) groups, All C(H,H) groups
At 1.5 times of:
All C(H,H,H) groups
2.a Secondary CH2 refined with riding coordinates:
C29(H29A,H29B)
2.b Aromatic/amide H refined with riding coordinates:
C11(H11), C13(H13), C17(H17), C18(H18), C24(H24), C27(H27)
2.c Idealised Me refined as rotating group:
C12(H12A,H12B,H12C), C15(H15A,H15B,H15C), C22(H22A,H22B,H22C), C26(H26A,H26B,
H26C), C45(H45A,H45B,H45C), C1(H1A,H1B,H1C), C2(H2A,H2B,H2C)
;

loop_
_space_group_symop_id
_space_group_symop_operation_xyz
1 'x, y, z'
2 '-x, y+1/2, -z+1/2'
3 '-x, -y, -z'
4 'x, -y-1/2, z-1/2'

loop_
_atom_site_label
_atom_site_type_symbol
_atom_site_fract_x
_atom_site_fract_y
_atom_site_fract_z
_atom_site_U_iso_or_equiv
_atom_site_adp_type
_atom_site_occupancy
_atom_site_symmetry_multiplicity
_atom_site_calc_flag
_atom_site_refinement_flags
Ir1 Ir 0.17795(5) 0.75833(2) 0.412940(19) 0.01200(15) Uani 1 1 d .
Cl3 Cl 0.4938(3) 0.74108(16) 0.46965(12) 0.0157(5) Uani 1 1 d .
O3 O 0.2762(11) 0.9848(5) 0.4342(4) 0.0188(16) Uani 1 1 d .
C4 C 0.2685(14) 0.8559(7) 0.3606(5) 0.0130(19) Uani 1 1 d .
C5 C 0.2977(14) 0.7424(7) 0.2820(5) 0.018(2) Uani 1 1 d .
O6 O 0.3822(12) 1.0805(5) 0.3630(4) 0.0235(17) Uani 1 1 d .
C7 C 0.0471(15) 0.8007(7) 0.4937(5) 0.015(2) Uani 1 1 d .
O8 O 0.1518(12) 0.3392(5) 0.3168(4) 0.0217(17) Uani 1 1 d .
C9 C 0.0616(15) 0.7066(7) 0.5012(6) 0.020(2) Uani 1 1 d .
N10 N 0.2468(12) 0.6954(6) 0.3296(4) 0.0132(17) Uani 1 1 d .
C11 C 0.3335(14) 0.5520(7) 0.3737(5) 0.016(2) Uani 1 1 d .
H11 H 0.4191 0.5775 0.4073 0.019 Uiso 1 1 calc R
C12 C 0.1212(16) 0.8630(8) 0.5483(5) 0.020(2) Uani 1 1 d .
H12A H 0.2471 0.8493 0.5661 0.030 Uiso 1 1 calc R
H12B H 0.0503 0.8594 0.5836 0.030 Uiso 1 1 calc R
H12C H 0.1138 0.9202 0.5303 0.030 Uiso 1 1 calc R
C13 C 0.0812(14) 0.4757(7) 0.2721(5) 0.017(2) Uani 1 1 d .
H13 H -0.0017 0.4500 0.2377 0.020 Uiso 1 1 calc R
C14 C 0.3674(14) 1.0008(7) 0.3345(5) 0.016(2) Uani 1 1 d .
C15 C 0.1758(16) 0.6595(7) 0.5591(5) 0.020(2) Uani 1 1 d .
H15A H 0.1933 0.6012 0.5461 0.030 Uiso 1 1 calc R
H15B H 0.1140 0.6601 0.5970 0.030 Uiso 1 1 calc R
H15C H 0.2930 0.6872 0.5711 0.030 Uiso 1 1 calc R
C16 C -0.1140(14) 0.7382(7) 0.3969(5) 0.017(2) Uani 1 1 d .
C17 C 0.4065(15) 0.9773(8) 0.2720(6) 0.021(2) Uani 1 1 d .
H17 H 0.4475 1.0168 0.2435 0.026 Uiso 1 1 calc R
C18 C 0.1020(15) 0.5640(7) 0.2733(5) 0.017(2) Uani 1 1 d .
H18 H 0.0322 0.5976 0.2400 0.021 Uiso 1 1 calc R
C19 C -0.0726(15) 0.8171(7) 0.4308(6) 0.018(2) Uani 1 1 d .
C22 C 0.2468(17) 0.2867(7) 0.3687(6) 0.022(2) Uani 1 1 d .
H22A H 0.2148 0.2277 0.3592 0.033 Uiso 1 1 calc R
H22B H 0.2135 0.3029 0.4108 0.033 Uiso 1 1 calc R
H22C H 0.3767 0.2940 0.3714 0.033 Uiso 1 1 calc R
C23 C 0.3145(14) 0.8320(7) 0.2974(5) 0.015(2) Uani 1 1 d .
C24 C 0.3807(14) 0.8917(7) 0.2551(5) 0.017(2) Uani 1 1 d .
H24 H 0.4080 0.8727 0.2144 0.020 Uiso 1 1 calc R
C25 C 0.2284(14) 0.6030(7) 0.3247(5) 0.0132(19) Uani 1 1 d .
C26 C -0.0743(15) 0.5754(7) 0.4284(6) 0.019(2) Uani 1 1 d .
H26A H -0.0922 0.5653 0.3808 0.028 Uiso 1 1 calc R
H26B H -0.1831 0.5592 0.4449 0.028 Uiso 1 1 calc R
H26C H 0.0278 0.5419 0.4506 0.028 Uiso 1 1 calc R
C27 C 0.3122(15) 0.4639(7) 0.3731(5) 0.017(2) Uani 1 1 d .
H27 H 0.3823 0.4303 0.4063 0.020 Uiso 1 1 calc R
C29 C 0.3689(17) 1.0652(7) 0.4327(6) 0.022(2) Uani 1 1 d .
H29A H 0.4902 1.0626 0.4604 0.027 Uiso 1 1 calc R
H29B H 0.2999 1.1108 0.4493 0.027 Uiso 1 1 calc R
C31 C 0.3026(15) 0.9413(7) 0.3766(6) 0.018(2) Uani 1 1 d .
C33 C -0.0358(14) 0.6694(7) 0.4423(5) 0.015(2) Uani 1 1 d .
C35 C 0.1837(14) 0.4251(7) 0.3220(5) 0.016(2) Uani 1 1 d .
C45 C -0.1473(16) 0.9034(8) 0.4064(6) 0.022(2) Uani 1 1 d .
H45A H -0.0643 0.9475 0.4264 0.033 Uiso 1 1 calc R
H45B H -0.2650 0.9118 0.4191 0.033 Uiso 1 1 calc R
H45C H -0.1604 0.9060 0.3583 0.033 Uiso 1 1 calc R
C1 C 0.3421(16) 0.7048(7) 0.2185(5) 0.021(2) Uani 1 1 d .
H1A H 0.3562 0.6437 0.2235 0.032 Uiso 1 1 calc R
H1B H 0.4544 0.7294 0.2097 0.032 Uiso 1 1 calc R
H1C H 0.2443 0.7172 0.1817 0.032 Uiso 1 1 calc R
C2 C -0.2389(14) 0.7262(9) 0.3308(6) 0.024(2) Uani 1 1 d .
H2A H -0.2417 0.7779 0.3048 0.036 Uiso 1 1 calc R
H2B H -0.3604 0.7132 0.3382 0.036 Uiso 1 1 calc R
H2C H -0.1948 0.6797 0.3068 0.036 Uiso 1 1 calc R

loop_
_atom_site_aniso_label
_atom_site_aniso_U_11
_atom_site_aniso_U_22
_atom_site_aniso_U_33
_atom_site_aniso_U_23
_atom_site_aniso_U_13
_atom_site_aniso_U_12
Ir1 0.0134(2) 0.0123(2) 0.0106(2) 0.00037(14) 0.00292(13) 0.00034(15)
Cl3 0.0130(11) 0.0208(12) 0.0128(11) -0.0009(9) 0.0008(8) -0.0004(9)
O3 0.026(4) 0.017(4) 0.015(4) -0.003(3) 0.006(3) -0.003(3)
C4 0.012(5) 0.022(5) 0.003(4) 0.001(4) -0.002(4) 0.001(4)
C5 0.015(5) 0.016(5) 0.019(5) -0.001(4) -0.004(4) 0.004(4)
O6 0.030(5) 0.017(4) 0.025(4) 0.000(3) 0.010(4) -0.004(3)
C7 0.021(5) 0.014(5) 0.010(5) -0.001(4) 0.008(4) 0.001(4)
O8 0.030(4) 0.016(4) 0.020(4) -0.003(3) 0.007(3) 0.001(3)
C9 0.017(5) 0.020(5) 0.025(6) -0.009(4) 0.009(4) -0.007(4)
N10 0.015(4) 0.020(4) 0.005(4) -0.001(3) 0.003(3) 0.001(3)
C11 0.015(5) 0.021(5) 0.011(5) -0.002(4) 0.002(4) 0.004(4)
C12 0.025(6) 0.027(6) 0.011(5) -0.001(4) 0.009(4) -0.003(5)
C13 0.014(5) 0.025(6) 0.011(5) -0.004(4) 0.000(4) 0.000(4)
C14 0.015(5) 0.016(5) 0.017(5) 0.004(4) 0.000(4) -0.002(4)
C15 0.022(6) 0.020(5) 0.016(5) 0.003(4) 0.000(4) 0.002(4)
C16 0.019(5) 0.021(5) 0.012(5) 0.004(4) 0.002(4) -0.004(4)
C17 0.017(5) 0.025(6) 0.021(6) 0.006(5) 0.003(4) 0.000(4)
C18 0.019(5) 0.025(6) 0.008(5) 0.001(4) 0.002(4) -0.001(4)
C19 0.013(5) 0.020(5) 0.022(6) 0.001(4) 0.007(4) 0.002(4)
C22 0.033(6) 0.013(5) 0.021(5) 0.005(4) 0.009(5) 0.001(4)
C23 0.014(5) 0.018(5) 0.012(5) 0.002(4) 0.000(4) 0.003(4)
C24 0.017(5) 0.018(5) 0.015(5) 0.004(4) 0.003(4) 0.004(4)
C25 0.016(5) 0.016(5) 0.009(4) 0.000(4) 0.005(4) 0.002(4)
C26 0.017(5) 0.022(5) 0.019(5) 0.002(4) 0.005(4) -0.001(4)
C27 0.018(5) 0.022(5) 0.010(5) 0.001(4) 0.003(4) 0.007(4)
C29 0.028(6) 0.016(5) 0.023(6) -0.001(4) 0.004(5) -0.006(4)
C31 0.016(5) 0.021(5) 0.018(5) 0.000(4) 0.006(4) 0.002(4)
C33 0.013(5) 0.020(5) 0.013(5) 0.001(4) 0.007(4) 0.001(4)
C35 0.015(5) 0.021(5) 0.013(5) -0.001(4) 0.006(4) 0.003(4)
C45 0.019(5) 0.026(6) 0.022(6) 0.002(5) 0.005(4) 0.005(5)
C1 0.030(6) 0.020(5) 0.016(5) -0.001(4) 0.008(5) -0.002(5)
C2 0.009(5) 0.041(7) 0.020(5) -0.002(5) -0.003(4) 0.004(5)

loop_
_atom_type_symbol
_atom_type_description
_atom_type_scat_dispersion_real
_atom_type_scat_dispersion_imag
_atom_type_scat_source
C C 0.0033 0.0016 'International Tables Vol C Tables 4.2.6.8 and 6.1.1.4'
H H 0.0000 0.0000 'International Tables Vol C Tables 4.2.6.8 and 6.1.1.4'
N N 0.0061 0.0033 'International Tables Vol C Tables 4.2.6.8 and 6.1.1.4'
O O 0.0106 0.0060 'International Tables Vol C Tables 4.2.6.8 and 6.1.1.4'
Cl Cl 0.1484 0.1585 'International Tables Vol C Tables 4.2.6.8 and 6.1.1.4'
Ir Ir -1.4442 7.9887 'International Tables Vol C Tables 4.2.6.8 and 6.1.1.4'

loop_
_geom_angle_atom_site_label_1
_geom_angle_atom_site_label_2
_geom_angle_atom_site_label_3
_geom_angle
C4 Ir1 Cl3 87.0(3)
C4 Ir1 C7 113.7(4)
C4 Ir1 C9 152.1(4)
C4 Ir1 N10 77.3(4)
C4 Ir1 C16 116.6(4)
C4 Ir1 C19 98.3(4)
C4 Ir1 C33 155.0(4)
C7 Ir1 Cl3 101.8(3)
C7 Ir1 C9 39.0(4)
C7 Ir1 C16 65.2(4)
C7 Ir1 C19 38.9(4)
C7 Ir1 C33 63.6(4)
C9 Ir1 Cl3 93.4(3)
N10 Ir1 Cl3 88.5(2)
N10 Ir1 C7 165.0(4)
N10 Ir1 C9 130.6(4)
N10 Ir1 C16 101.2(4)
N10 Ir1 C19 132.6(4)
N10 Ir1 C33 102.0(4)
C16 Ir1 Cl3 155.8(3)
C16 Ir1 C9 63.4(4)
C16 Ir1 C19 38.3(4)
C16 Ir1 C33 38.6(4)
C19 Ir1 Cl3 138.9(3)
C19 Ir1 C9 63.8(4)
C19 Ir1 C33 63.4(4)
C33 Ir1 Cl3 118.0(3)
C33 Ir1 C9 36.1(4)
C31 O3 C29 105.6(8)
C23 C4 Ir1 115.1(7)
C31 C4 Ir1 131.4(8)
C31 C4 C23 113.4(9)
N10 C5 C23 114.1(10)
N10 C5 C1 123.0(10)
C23 C5 C1 122.9(10)
C14 O6 C29 104.2(8)
C9 C7 Ir1 74.9(6)
C9 C7 C12 123.8(10)
C12 C7 Ir1 127.2(8)
C19 C7 Ir1 70.9(6)
C19 C7 C9 106.8(9)
C19 C7 C12 128.6(10)
C35 O8 C22 117.1(9)
C7 C9 Ir1 66.2(6)
C7 C9 C15 125.8(10)
C15 C9 Ir1 123.1(8)
C33 C9 Ir1 71.8(6)
C33 C9 C7 107.8(10)
C33 C9 C15 126.1(10)
C5 N10 Ir1 118.2(7)
C5 N10 C25 122.5(9)
C25 N10 Ir1 119.3(6)
C27 C11 C25 120.8(10)
C18 C13 C35 120.4(10)
O6 C14 C17 127.3(10)
O6 C14 C31 110.9(9)
C17 C14 C31 121.8(10)
C19 C16 Ir1 71.1(6)
C19 C16 C33 107.9(9)
C19 C16 C2 126.0(10)
C33 C16 Ir1 74.8(6)
C33 C16 C2 125.6(10)
C2 C16 Ir1 126.6(7)
C24 C17 C14 115.8(10)
C13 C18 C25 120.0(10)
C7 C19 Ir1 70.2(6)
C7 C19 C45 125.5(10)
C16 C19 Ir1 70.6(6)
C16 C19 C7 108.7(9)
C16 C19 C45 125.8(10)
C45 C19 Ir1 127.0(8)
C4 C23 C5 115.0(9)
C24 C23 C4 122.4(10)
C24 C23 C5 122.5(10)
C17 C24 C23 122.3(10)
C11 C25 N10 119.0(9)
C11 C25 C18 119.4(10)
C18 C25 N10 121.5(9)
C11 C27 C35 119.5(10)
O3 C29 O6 106.4(8)
O3 C31 C14 107.5(9)
C4 C31 O3 128.2(10)
C4 C31 C14 124.3(10)
C9 C33 Ir1 72.1(6)
C9 C33 C16 108.4(10)
C9 C33 C26 127.6(10)
C16 C33 Ir1 66.6(6)
C16 C33 C26 123.7(9)
C26 C33 Ir1 131.6(7)
O8 C35 C13 115.9(10)
O8 C35 C27 124.3(10)
C13 C35 C27 119.8(10)

loop_
_geom_bond_atom_site_label_1
_geom_bond_atom_site_label_2
_geom_bond_distance
Ir1 Cl3 2.425(2)
Ir1 C4 2.033(10)
Ir1 C7 2.146(10)
Ir1 C9 2.264(11)
Ir1 N10 2.089(8)
Ir1 C16 2.149(11)
Ir1 C19 2.156(11)
Ir1 C33 2.261(10)
O3 C29 1.430(13)
O3 C31 1.389(13)
C4 C23 1.429(14)
C4 C31 1.380(15)
C5 N10 1.318(14)
C5 C23 1.431(15)
C5 C1 1.499(15)
O6 C14 1.364(13)
O6 C29 1.448(14)
C7 C9 1.476(15)
C7 C12 1.497(15)
C7 C19 1.434(15)
O8 C22 1.412(13)
O8 C35 1.360(13)
C9 C15 1.503(16)
C9 C33 1.401(15)
N10 C25 1.447(13)
C11 C25 1.393(14)
C11 C27 1.381(15)
C13 C18 1.384(16)
C13 C35 1.391(15)
C14 C17 1.394(16)
C14 C31 1.400(15)
C16 C19 1.413(15)
C16 C33 1.460(15)
C16 C2 1.492(14)
C17 C24 1.381(16)
C18 C25 1.404(14)
C19 C45 1.502(15)
C23 C24 1.408(15)
C26 C33 1.508(15)
C27 C35 1.407(15)
